data_7251073
loop_
_publ_author_name
'Meng, Xin'
'Shen, Yuan'
'Hua, Yang'
'Bai, Yun-Ying'
'Yang, Yu-Fan'
'Zhang, Hong'

_publ_section_title
;
 Two Cd(ii)--viologen coordination polymers with wave-like layered
 structures used as multi-stimulus-responsive materials
;
_journal_issue 44
_journal_name_full CrystEngComm
_journal_page_first 7128
_journal_page_last 7134
_journal_paper_doi 10.1039/D5CE00661A
_journal_volume 27
_journal_year 2025
_chemical_formula_moiety 'C52 H40 Cd2 N4 O14, 2(H2 O)'
_chemical_formula_sum 'C52 H44 Cd2 N4 O16'
_chemical_formula_weight 1205.71
_space_group_crystal_system monoclinic
_space_group_IT_number 14
_space_group_name_Hall '-P 2yn'
_space_group_name_H-M_alt 'P 1 21/n 1'
_atom_sites_solution_hydrogens mixed
_atom_sites_solution_primary dual
_atom_sites_solution_secondary difmap
_audit_creation_date 2025-04-26
_audit_creation_method
;
Olex2 1.5
(compiled 2022.04.07 svn.rca3783a0 for OlexSys, GUI svn.r6498)
;
_audit_update_record
;
2025-06-23 deposited with the CCDC.	2025-09-03 downloaded from the CCDC.
;
_cell_angle_alpha 90
_cell_angle_beta 107.862(2)
_cell_angle_gamma 90
_cell_formula_units_Z 4
_cell_length_a 21.6271(4)
_cell_length_b 10.14630(10)
_cell_length_c 21.9122(4)
_cell_measurement_reflns_used 35586
_cell_measurement_temperature 99.99(10)
_cell_measurement_theta_max 29.1680
_cell_measurement_theta_min 1.9530
_cell_volume 4576.53(14)
_computing_cell_refinement 'CrysAlisPro 1.171.43.106a (Rigaku OD, 2024)'
_computing_data_collection 'CrysAlisPro system (CCD 43.106a 64-bit (release 01-02-2024))'
_computing_data_reduction 'CrysAlisPro 1.171.43.106a (Rigaku OD, 2024)'
_computing_molecular_graphics 'Olex2 1.5 (Dolomanov et al., 2009)'
_computing_publication_material 'Olex2 1.5 (Dolomanov et al., 2009)'
_computing_structure_refinement 'SHELXL 2019/3 (Sheldrick, 2015)'
_computing_structure_solution 'SHELXT 2018/2 (Sheldrick, 2018)'
_diffrn_ambient_environment N~2~
_diffrn_ambient_temperature 99.99(10)
_diffrn_detector 'Hybrid Pixel Array Detector'
_diffrn_detector_area_resol_mean 10.0000
_diffrn_detector_type HyPix
_diffrn_measured_fraction_theta_full 1.000
_diffrn_measured_fraction_theta_max 0.858
_diffrn_measurement_details
;
List of Runs (angles in degrees, time in seconds):

  # Type    Start    End  Width  t~exp~   \w     \q     \k     \f   Frames
#--------------------------------------------------------------------------
  1  \w      6.00  47.00   0.50    0.31    --   11.15 -99.00 120.00   82
  2  \w     26.00  51.00   0.50    0.31    --   11.15 -99.00 -30.00   50
  3  \w     -9.00  20.00   0.50    0.31    --   11.15 -99.00 -30.00   58
  4  \w    -11.00  15.00   0.50    0.31    --   11.15 -99.00 -60.00   52
  5  \w     21.00  55.00   0.50    0.31    --   11.15 -99.00-180.00   68
  6  \w     -7.00  31.00   0.50    0.31    --  -10.60 -99.00-150.00   76
  7  \w    -95.00  -9.00   0.50    0.31    --  -10.60 -26.00-175.00  172
  8  \w    -29.00  71.00   0.50    0.31    --  -10.60  26.00 -12.00  200
  9  \w    -79.00   8.00   0.50    0.31    --  -10.60 -57.00 150.00  174
 10  \w     -9.00  31.00   0.50    0.31    --  -10.60 -99.00  60.00   80
;
_diffrn_measurement_device 'four-circle diffractometer'
_diffrn_measurement_device_type 'ROD, Synergy Custom DW system, HyPix'
_diffrn_measurement_method '\w scans'
_diffrn_orient_matrix_type 'CrysAlisPro convention (1999,Acta A55,543-557)'
_diffrn_orient_matrix_UB_11 0.0287066000
_diffrn_orient_matrix_UB_12 0.0017951000
_diffrn_orient_matrix_UB_13 -0.0091992000
_diffrn_orient_matrix_UB_21 -0.0181522000
_diffrn_orient_matrix_UB_22 0.0238452000
_diffrn_orient_matrix_UB_23 -0.0306943000
_diffrn_orient_matrix_UB_31 0.0058087000
_diffrn_orient_matrix_UB_32 0.0656945000
_diffrn_orient_matrix_UB_33 0.0113857000
_diffrn_radiation_monochromator mirror
_diffrn_radiation_probe x-ray
_diffrn_radiation_type 'Mo K\a'
_diffrn_radiation_wavelength 0.71073
_diffrn_reflns_av_R_equivalents 0.0362
_diffrn_reflns_av_unetI/netI 0.0330
_diffrn_reflns_Laue_measured_fraction_full 1.000
_diffrn_reflns_Laue_measured_fraction_max 0.858
_diffrn_reflns_limit_h_max 29
_diffrn_reflns_limit_h_min -23
_diffrn_reflns_limit_k_max 13
_diffrn_reflns_limit_k_min -13
_diffrn_reflns_limit_l_max 30
_diffrn_reflns_limit_l_min -29
_diffrn_reflns_number 55140
_diffrn_reflns_point_group_measured_fraction_full 1.000
_diffrn_reflns_point_group_measured_fraction_max 0.858
_diffrn_reflns_theta_full 25.242
_diffrn_reflns_theta_max 29.493
_diffrn_reflns_theta_min 1.589
_diffrn_source 'Rotating-anode X-ray tube'
_diffrn_source_type 'Rigaku (Mo) X-ray Source'
_diffrn_standards_number 0
_exptl_absorpt_coefficient_mu 1.012
_exptl_absorpt_correction_T_max 1.00000
_exptl_absorpt_correction_T_min 0.93268
_exptl_absorpt_correction_type multi-scan
_exptl_absorpt_process_details
;
CrysAlisPro 1.171.43.106a (Rigaku Oxford Diffraction, 2024)
Empirical absorption correction using spherical harmonics,
implemented in SCALE3 ABSPACK scaling algorithm.
;
_exptl_crystal_colour 'clear light colourless'
_exptl_crystal_colour_lustre clear
_exptl_crystal_colour_modifier light
_exptl_crystal_colour_primary colourless
_exptl_crystal_density_diffrn 1.750
_exptl_crystal_description block
_exptl_crystal_F_000 2432
_exptl_crystal_size_max 0.2
_exptl_crystal_size_mid 0.05
_exptl_crystal_size_min 0.05
_refine_diff_density_max 2.238
_refine_diff_density_min -1.849
_refine_diff_density_rms 0.121
_refine_ls_extinction_method none
_refine_ls_goodness_of_fit_ref 1.092
_refine_ls_hydrogen_treatment mixed
_refine_ls_matrix_type full
_refine_ls_number_parameters 673
_refine_ls_number_reflns 10924
_refine_ls_number_restraints 3
_refine_ls_restrained_S_all 1.092
_refine_ls_R_factor_all 0.0562
_refine_ls_R_factor_gt 0.0440
_refine_ls_shift/su_max 0.001
_refine_ls_shift/su_mean 0.000
_refine_ls_structure_factor_coef Fsqd
_refine_ls_weighting_details 'w=1/[\s^2^(Fo^2^)+(0.0411P)^2^+18.0054P] where P=(Fo^2^+2Fc^2^)/3'
_refine_ls_weighting_scheme calc
_refine_ls_wR_factor_gt 0.1099
_refine_ls_wR_factor_ref 0.1153
_reflns_Friedel_coverage 0.000
_reflns_number_gt 9136
_reflns_number_total 10924
_reflns_threshold_expression 'I > 2\s(I)'
_cod_data_source_file d5ce00661a2.cif
_cod_data_source_block 5
_cod_depositor_comments 'Adding full bibliography for 7251072--7251073.cif.'
_cod_database_code 7251073
_shelx_shelxl_version_number 2019/3
_shelx_space_group_comment
;
The symmetry employed for this shelxl refinement is uniquely defined
by the following loop, which should always be used as a source of
symmetry information in preference to the above space-group names.
They are only intended as comments.
;
_shelx_estimated_absorpt_t_max 0.951
_shelx_estimated_absorpt_t_min 0.823
_olex2_refinement_description
;
1. Fixed Uiso
 At 1.2 times of:
  All C(H) groups
 At 1.5 times of:
  All C(H,H,H) groups, All O(H,H) groups
2. Restrained distances
 H14A-O14 = O14-H14B
 0.85 with sigma of 0.02
 H14A-H14B
 1.388 with sigma of 0.04
3.a Riding coordinates:
 O5(H5A,H5B), O14(H14A,H14B), O15(H15A,H15B), O16(H16A,H16B)
3.b Aromatic/amide H refined with riding coordinates:
 C2(H2), C4(H4), C6(H6), C10(H10), C11(H11), C13(H13), C14(H14), C16(H16),
 C17(H17), C18(H18), C19(H19), C21(H21), C22(H22), C24(H24), C25(H25), C29(H29),
  C30(H30), C32(H32), C33(H33), C34(H34), C35(H35), C37(H37), C38(H38),
 C40(H40), C41(H41), C42(H42), C43(H43), C45(H45), C47(H47), C49(H49)
3.c Idealised Me refined as rotating group:
 C9(H9A,H9B,H9C), C52(H52A,H52B,H52C)
;
_olex2_submission_special_instructions 'No special instructions were received'
_oxdiff_exptl_absorpt_empirical_details
;
Empirical correction (ABSPACK) includes:
- Absorption correction using spherical harmonics
- Frame scaling
;
_oxdiff_exptl_absorpt_empirical_full_max 1.200
_oxdiff_exptl_absorpt_empirical_full_min 0.808

loop_
_space_group_symop_operation_xyz
'x, y, z'
'-x+1/2, y+1/2, -z+1/2'
'-x, -y, -z'
'x-1/2, -y-1/2, z-1/2'

loop_
_atom_site_label
_atom_site_type_symbol
_atom_site_fract_x
_atom_site_fract_y
_atom_site_fract_z
_atom_site_U_iso_or_equiv
_atom_site_adp_type
_atom_site_occupancy
_atom_site_site_symmetry_order
_atom_site_calc_flag
_atom_site_refinement_flags_posn
_atom_site_refinement_flags_adp
_atom_site_refinement_flags_occupancy
_atom_site_disorder_assembly
_atom_site_disorder_group
Cd1 Cd 0.18558(2) 0.88737(2) 0.87635(2) 0.01661(8) Uani 1 1 d . . . . .
Cd2 Cd 0.38825(2) 0.73994(3) 0.19662(2) 0.02370(8) Uani 1 1 d . . . . .
O1 O 0.13630(14) 0.7375(3) 0.92406(15) 0.0253(6) Uani 1 1 d . . . . .
O2 O 0.20085(15) 0.6332(3) 0.88037(14) 0.0263(6) Uani 1 1 d . . . . .
O3 O 0.20405(13) 0.1376(3) 0.88517(13) 0.0213(6) Uani 1 1 d . . . . .
O4 O 0.13300(14) 0.0373(2) 0.92305(14) 0.0231(6) Uani 1 1 d . . . . .
O5 O 0.27829(14) 0.9004(3) 0.96564(14) 0.0269(6) Uani 1 1 d . . . . .
H5A H 0.251936 0.887385 0.986573 0.051(17) Uiso 1 1 d R . . . .
H5B H 0.304486 0.835575 0.976473 0.021(12) Uiso 1 1 d R . . . .
O6 O 0.12101(14) 0.9258(3) 0.77289(13) 0.0240(6) Uani 1 1 d . . . . .
O7 O 0.07280(15) 0.7318(3) 0.74384(15) 0.0283(6) Uani 1 1 d . . . . .
O8 O 0.78303(13) 0.7907(3) 0.61825(14) 0.0237(6) Uani 1 1 d . . . . .
O9 O 0.73473(14) 0.6096(3) 0.56631(14) 0.0252(6) Uani 1 1 d . . . . .
O10 O 0.43241(16) 0.5855(3) 0.15040(16) 0.0337(7) Uani 1 1 d . . . . .
O11 O 0.39382(15) 0.4753(3) 0.21697(15) 0.0313(7) Uani 1 1 d . . . . .
O12 O 0.38139(15) -0.0219(3) 0.19147(15) 0.0311(7) Uani 1 1 d . . . . .
O13 O 0.43773(16) -0.1186(3) 0.13749(17) 0.0346(7) Uani 1 1 d . . . . .
O14 O 0.47644(14) 0.7581(3) 0.29251(15) 0.0281(6) Uani 1 1 d D . . . .
H14A H 0.483086 0.681978 0.311094 0.08(2) Uiso 1 1 d DR . . . .
H14B H 0.510686 0.769718 0.282584 0.041(15) Uiso 1 1 d DR . . . .
N1 N 0.26409(15) 0.8745(3) 0.82305(15) 0.0170(6) Uani 1 1 d . . . . .
N2 N 0.51093(14) 0.8008(3) 0.67820(15) 0.0162(6) Uani 1 1 d . . . . .
N3 N 0.32784(16) 0.7431(3) 0.26738(16) 0.0224(7) Uani 1 1 d . . . . .
N4 N 0.17501(15) 0.8151(3) 0.50600(15) 0.0180(6) Uani 1 1 d . . . . .
C1 C 0.14757(17) 0.5063(3) 0.94012(17) 0.0160(7) Uani 1 1 d . . . . .
C2 C 0.16469(17) 0.3865(3) 0.91865(17) 0.0160(7) Uani 1 1 d . . . . .
H2 H 0.188908 0.385639 0.889079 0.019 Uiso 1 1 calc R U . . .
C3 C 0.14646(17) 0.2680(3) 0.94037(17) 0.0148(7) Uani 1 1 d . . . . .
C4 C 0.11258(18) 0.2698(4) 0.98516(17) 0.0172(7) Uani 1 1 d . . . . .
H4 H 0.099879 0.188873 0.999535 0.021 Uiso 1 1 calc R U . . .
C5 C 0.09694(18) 0.3881(4) 1.00929(18) 0.0182(7) Uani 1 1 d . . . . .
C6 C 0.11416(18) 0.5064(4) 0.98535(18) 0.0180(7) Uani 1 1 d . . . . .
H6 H 0.102825 0.587987 1.000280 0.022 Uiso 1 1 calc R U . . .
C7 C 0.16331(18) 0.6351(3) 0.91228(18) 0.0179(7) Uani 1 1 d . . . . .
C8 C 0.16274(18) 0.1390(3) 0.91403(17) 0.0168(7) Uani 1 1 d . . . . .
C9 C 0.0633(2) 0.3897(4) 1.0598(2) 0.0251(8) Uani 1 1 d . . . . .
H9A H 0.034534 0.313080 1.054209 0.038 Uiso 1 1 calc R U . . .
H9B H 0.037653 0.470673 1.055800 0.038 Uiso 1 1 calc R U . . .
H9C H 0.095748 0.386458 1.102282 0.038 Uiso 1 1 calc R U . . .
C10 C 0.30595(18) 0.9726(4) 0.82469(19) 0.0197(7) Uani 1 1 d . . . . .
H10 H 0.302846 1.050590 0.847562 0.024 Uiso 1 1 calc R U . . .
C11 C 0.35358(18) 0.9657(4) 0.79459(19) 0.0195(7) Uani 1 1 d . . . . .
H11 H 0.382062 1.037950 0.796496 0.023 Uiso 1 1 calc R U . . .
C12 C 0.35918(17) 0.8505(3) 0.76125(17) 0.0161(7) Uani 1 1 d . . . . .
C13 C 0.31403(18) 0.7510(4) 0.75778(18) 0.0181(7) Uani 1 1 d . . . . .
H13 H 0.314837 0.673096 0.733976 0.022 Uiso 1 1 calc R U . . .
C14 C 0.26788(18) 0.7662(4) 0.78926(18) 0.0186(7) Uani 1 1 d . . . . .
H14 H 0.237639 0.696969 0.786838 0.022 Uiso 1 1 calc R U . . .
C15 C 0.41176(17) 0.8341(3) 0.73193(17) 0.0150(7) Uani 1 1 d . . . . .
C16 C 0.43196(17) 0.7083(3) 0.72002(17) 0.0160(7) Uani 1 1 d . . . . .
H16 H 0.411383 0.632576 0.730371 0.019 Uiso 1 1 calc R U . . .
C17 C 0.48124(17) 0.6940(4) 0.69351(17) 0.0166(7) Uani 1 1 d . . . . .
H17 H 0.494726 0.608128 0.685778 0.020 Uiso 1 1 calc R U . . .
C18 C 0.49214(18) 0.9240(4) 0.68887(18) 0.0181(7) Uani 1 1 d . . . . .
H18 H 0.513260 0.998299 0.677841 0.022 Uiso 1 1 calc R U . . .
C19 C 0.44319(17) 0.9425(4) 0.71530(17) 0.0172(7) Uani 1 1 d . . . . .
H19 H 0.430447 1.029322 0.722409 0.021 Uiso 1 1 calc R U . . .
C20 C 0.56624(18) 0.7828(4) 0.65492(18) 0.0179(7) Uani 1 1 d . . . . .
C21 C 0.56216(19) 0.6938(4) 0.60542(18) 0.0208(8) Uani 1 1 d . . . . .
H21 H 0.522780 0.648664 0.584908 0.025 Uiso 1 1 calc R U . . .
C22 C 0.61752(19) 0.6729(4) 0.58685(18) 0.0202(8) Uani 1 1 d . . . . .
H22 H 0.616026 0.612413 0.553347 0.024 Uiso 1 1 calc R U . . .
C23 C 0.67504(18) 0.7400(4) 0.61695(18) 0.0185(7) Uani 1 1 d . . . . .
C24 C 0.67656(18) 0.8302(4) 0.66477(19) 0.0211(8) Uani 1 1 d . . . . .
H24 H 0.715335 0.878144 0.684271 0.025 Uiso 1 1 calc R U . . .
C25 C 0.62237(18) 0.8517(4) 0.68470(19) 0.0196(7) Uani 1 1 d . . . . .
H25 H 0.623891 0.912573 0.718090 0.023 Uiso 1 1 calc R U . . .
C26 C 0.73576(19) 0.7106(4) 0.59869(19) 0.0208(8) Uani 1 1 d . . . . .
C27 C 0.10021(19) 0.8343(4) 0.73428(19) 0.0209(8) Uani 1 1 d . . . . .
C28 C 0.11277(18) 0.8424(4) 0.66960(18) 0.0192(7) Uani 1 1 d . . . . .
C29 C 0.08136(19) 0.7566(4) 0.61988(19) 0.0207(8) Uani 1 1 d . . . . .
H29 H 0.046736 0.702844 0.623588 0.025 Uiso 1 1 calc R U . . .
C30 C 0.10046(19) 0.7498(4) 0.56543(18) 0.0207(8) Uani 1 1 d . . . . .
H30 H 0.079907 0.690102 0.531954 0.025 Uiso 1 1 calc R U . . .
C31 C 0.15019(18) 0.8315(4) 0.56017(18) 0.0191(7) Uani 1 1 d . . . . .
C32 C 0.17882(19) 0.9237(4) 0.60653(19) 0.0213(8) Uani 1 1 d . . . . .
H32 H 0.210632 0.983108 0.600979 0.026 Uiso 1 1 calc R U . . .
C33 C 0.15975(19) 0.9271(4) 0.66154(19) 0.0205(8) Uani 1 1 d . . . . .
H33 H 0.179370 0.988980 0.694309 0.025 Uiso 1 1 calc R U . . .
C34 C 0.18904(18) 0.9225(4) 0.47579(18) 0.0191(7) Uani 1 1 d . . . . .
H34 H 0.179415 1.008014 0.488011 0.023 Uiso 1 1 calc R U . . .
C35 C 0.21707(18) 0.9087(4) 0.42761(18) 0.0202(8) Uani 1 1 d . . . . .
H35 H 0.226995 0.984435 0.406880 0.024 Uiso 1 1 calc R U . . .
C36 C 0.23088(17) 0.7828(4) 0.40930(18) 0.0186(7) Uani 1 1 d . . . . .
C37 C 0.21504(18) 0.6745(4) 0.44038(18) 0.0189(7) Uani 1 1 d . . . . .
H37 H 0.222806 0.587909 0.427891 0.023 Uiso 1 1 calc R U . . .
C38 C 0.18809(18) 0.6922(4) 0.48930(18) 0.0192(7) Uani 1 1 d . . . . .
H38 H 0.178682 0.617883 0.511323 0.023 Uiso 1 1 calc R U . . .
C39 C 0.26222(18) 0.7657(4) 0.35839(18) 0.0190(7) Uani 1 1 d . . . . .
C40 C 0.25347(19) 0.8587(4) 0.30990(19) 0.0211(8) Uani 1 1 d . . . . .
H40 H 0.224783 0.930952 0.306950 0.025 Uiso 1 1 calc R U . . .
C41 C 0.28736(19) 0.8441(4) 0.26591(19) 0.0220(8) Uani 1 1 d . . . . .
H41 H 0.281649 0.908536 0.233201 0.026 Uiso 1 1 calc R U . . .
C42 C 0.33411(19) 0.6508(4) 0.31245(19) 0.0221(8) Uani 1 1 d . . . . .
H42 H 0.361517 0.577448 0.312865 0.027 Uiso 1 1 calc R U . . .
C43 C 0.30244(19) 0.6574(4) 0.35858(19) 0.0218(8) Uani 1 1 d . . . . .
H43 H 0.307900 0.589743 0.389755 0.026 Uiso 1 1 calc R U . . .
C44 C 0.4448(2) 0.3534(4) 0.1523(2) 0.0250(8) Uani 1 1 d . . . . .
C45 C 0.4222(2) 0.2316(4) 0.16597(19) 0.0237(8) Uani 1 1 d . . . . .
H45 H 0.392659 0.227528 0.190258 0.028 Uiso 1 1 calc R U . . .
C46 C 0.44292(19) 0.1156(4) 0.1440(2) 0.0246(8) Uani 1 1 d . . . . .
C47 C 0.4869(2) 0.1235(4) 0.1093(2) 0.0279(9) Uani 1 1 d . . . . .
H47 H 0.500865 0.044633 0.094194 0.033 Uiso 1 1 calc R U . . .
C48 C 0.5107(2) 0.2432(4) 0.0961(2) 0.0279(9) Uani 1 1 d . . . . .
C49 C 0.4880(2) 0.3580(4) 0.1177(2) 0.0281(9) Uani 1 1 d . . . . .
H49 H 0.502890 0.441257 0.108143 0.034 Uiso 1 1 calc R U . . .
C50 C 0.42149(19) 0.4794(4) 0.1768(2) 0.0266(9) Uani 1 1 d . . . . .
C51 C 0.4178(2) -0.0174(4) 0.1590(2) 0.0259(9) Uani 1 1 d . . . . .
C52 C 0.5600(2) 0.2492(5) 0.0605(2) 0.0364(11) Uani 1 1 d . . . . .
H52A H 0.603828 0.248625 0.091228 0.055 Uiso 1 1 calc R U . . .
H52B H 0.553686 0.330286 0.034995 0.055 Uiso 1 1 calc R U . . .
H52C H 0.554624 0.172727 0.032035 0.055 Uiso 1 1 calc R U . . .
O15 O 0.02311(16) 0.8821(3) 0.90983(17) 0.0397(8) Uani 1 1 d . . . . .
H15A H 0.042052 0.957623 0.912737 0.060 Uiso 1 1 d R U . . .
H15B H 0.054632 0.825293 0.919857 0.060 Uiso 1 1 d R U . . .
O16 O 0.35566(19) 0.7111(4) 1.03091(18) 0.0475(9) Uani 1 1 d . . . . .
H16A H 0.365455 0.767645 1.066724 0.071 Uiso 1 1 d R U . . .
H16B H 0.392325 0.665425 1.048474 0.071 Uiso 1 1 d R U . . .

loop_
_atom_site_aniso_label
_atom_site_aniso_U_11
_atom_site_aniso_U_22
_atom_site_aniso_U_33
_atom_site_aniso_U_23
_atom_site_aniso_U_13
_atom_site_aniso_U_12
Cd1 0.01960(14) 0.01133(12) 0.02187(14) -0.00086(10) 0.01077(11) -0.00051(9)
Cd2 0.02390(16) 0.01836(14) 0.03151(17) -0.00224(11) 0.01244(12) -0.00079(11)
O1 0.0296(16) 0.0121(12) 0.0375(17) 0.0029(11) 0.0151(13) 0.0011(11)
O2 0.0357(16) 0.0155(13) 0.0339(16) 0.0035(11) 0.0199(14) 0.0013(11)
O3 0.0217(14) 0.0191(13) 0.0229(14) -0.0025(11) 0.0066(11) 0.0039(10)
O4 0.0285(15) 0.0118(12) 0.0313(15) -0.0026(11) 0.0127(12) -0.0021(11)
O5 0.0270(15) 0.0319(16) 0.0244(15) -0.0012(12) 0.0116(13) -0.0013(13)
O6 0.0291(15) 0.0207(13) 0.0223(14) -0.0029(11) 0.0082(12) 0.0041(11)
O7 0.0383(17) 0.0212(14) 0.0315(16) -0.0006(12) 0.0199(14) -0.0026(12)
O8 0.0210(14) 0.0214(14) 0.0312(15) 0.0022(12) 0.0118(12) -0.0002(11)
O9 0.0285(15) 0.0223(14) 0.0307(15) -0.0035(12) 0.0176(13) 0.0019(11)
O10 0.0392(18) 0.0210(15) 0.0429(19) 0.0013(13) 0.0157(15) 0.0043(13)
O11 0.0275(16) 0.0266(15) 0.0393(17) -0.0095(13) 0.0095(14) 0.0038(12)
O12 0.0348(17) 0.0223(15) 0.0348(17) 0.0008(13) 0.0086(14) -0.0063(12)
O13 0.0370(18) 0.0218(15) 0.048(2) -0.0038(14) 0.0171(15) -0.0009(13)
O14 0.0219(15) 0.0280(16) 0.0389(17) -0.0035(13) 0.0160(13) -0.0032(12)
N1 0.0179(15) 0.0157(15) 0.0191(15) 0.0003(12) 0.0080(12) 0.0004(12)
N2 0.0148(15) 0.0154(14) 0.0186(15) 0.0017(12) 0.0056(12) 0.0015(11)
N3 0.0219(17) 0.0224(17) 0.0240(17) 0.0007(13) 0.0085(14) -0.0010(13)
N4 0.0170(15) 0.0189(15) 0.0179(15) 0.0002(12) 0.0054(12) -0.0008(12)
C1 0.0155(17) 0.0132(16) 0.0187(17) 0.0006(13) 0.0044(14) -0.0014(13)
C2 0.0132(16) 0.0166(17) 0.0172(17) -0.0004(13) 0.0033(13) 0.0003(13)
C3 0.0150(17) 0.0100(15) 0.0170(17) -0.0014(13) 0.0013(14) 0.0019(12)
C4 0.0159(17) 0.0159(17) 0.0178(17) 0.0017(13) 0.0025(14) -0.0017(13)
C5 0.0154(17) 0.0196(18) 0.0189(17) -0.0014(14) 0.0044(14) -0.0006(14)
C6 0.0180(18) 0.0144(17) 0.0208(18) -0.0019(14) 0.0046(15) 0.0019(13)
C7 0.0182(18) 0.0136(17) 0.0205(18) -0.0030(14) 0.0037(15) -0.0016(13)
C8 0.0193(18) 0.0114(16) 0.0162(17) -0.0015(13) 0.0005(14) 0.0029(13)
C9 0.029(2) 0.024(2) 0.027(2) -0.0015(16) 0.0143(17) -0.0016(16)
C10 0.0216(19) 0.0139(17) 0.0257(19) -0.0032(14) 0.0103(16) -0.0005(14)
C11 0.0191(18) 0.0132(17) 0.0272(19) -0.0009(14) 0.0085(15) -0.0009(14)
C12 0.0155(17) 0.0152(16) 0.0171(17) 0.0011(13) 0.0043(14) 0.0001(13)
C13 0.0199(18) 0.0147(17) 0.0208(18) -0.0022(14) 0.0080(15) -0.0012(14)
C14 0.0193(18) 0.0155(17) 0.0212(18) -0.0016(14) 0.0065(15) -0.0032(14)
C15 0.0143(17) 0.0140(16) 0.0159(17) -0.0004(13) 0.0037(14) -0.0001(13)
C16 0.0177(17) 0.0106(16) 0.0195(17) 0.0015(13) 0.0055(14) 0.0005(13)
C17 0.0166(17) 0.0135(16) 0.0181(17) -0.0017(13) 0.0030(14) 0.0006(13)
C18 0.0171(18) 0.0155(17) 0.0214(18) 0.0002(14) 0.0056(15) -0.0008(13)
C19 0.0173(18) 0.0153(17) 0.0199(18) 0.0016(14) 0.0071(14) 0.0015(13)
C20 0.0181(18) 0.0159(17) 0.0218(18) 0.0034(14) 0.0094(15) 0.0022(13)
C21 0.0197(19) 0.0211(19) 0.0218(19) -0.0023(15) 0.0066(15) -0.0011(15)
C22 0.025(2) 0.0176(18) 0.0193(18) 0.0005(14) 0.0084(15) 0.0043(15)
C23 0.0201(18) 0.0168(17) 0.0217(18) 0.0036(14) 0.0107(15) 0.0021(14)
C24 0.0170(18) 0.0179(18) 0.029(2) -0.0001(15) 0.0084(16) -0.0011(14)
C25 0.0196(19) 0.0162(17) 0.0232(19) -0.0023(14) 0.0070(15) 0.0007(14)
C26 0.023(2) 0.0216(19) 0.0222(19) 0.0072(15) 0.0132(16) 0.0059(15)
C27 0.0208(19) 0.0156(17) 0.027(2) 0.0038(15) 0.0091(16) 0.0046(14)
C28 0.0217(19) 0.0149(17) 0.0222(19) 0.0021(14) 0.0086(15) 0.0032(14)
C29 0.0191(19) 0.0185(18) 0.0245(19) 0.0027(15) 0.0066(15) -0.0012(14)
C30 0.0204(19) 0.0206(18) 0.0189(18) 0.0003(14) 0.0025(15) -0.0013(14)
C31 0.0201(19) 0.0182(18) 0.0198(18) 0.0033(14) 0.0073(15) 0.0033(14)
C32 0.0217(19) 0.0173(18) 0.027(2) 0.0020(15) 0.0106(16) -0.0010(14)
C33 0.024(2) 0.0140(17) 0.0247(19) -0.0040(14) 0.0101(16) -0.0030(14)
C34 0.0200(18) 0.0167(17) 0.0200(18) -0.0009(14) 0.0052(15) -0.0007(14)
C35 0.0180(18) 0.0208(18) 0.0203(18) 0.0023(14) 0.0038(15) 0.0010(14)
C36 0.0136(17) 0.0225(18) 0.0179(18) -0.0020(14) 0.0022(14) -0.0004(14)
C37 0.0176(18) 0.0178(18) 0.0196(18) 0.0004(14) 0.0034(15) 0.0016(14)
C38 0.0170(18) 0.0187(18) 0.0201(18) 0.0004(14) 0.0033(15) 0.0008(14)
C39 0.0175(18) 0.0188(18) 0.0192(18) -0.0035(14) 0.0037(15) -0.0040(14)
C40 0.0197(19) 0.0188(18) 0.0236(19) -0.0020(15) 0.0047(15) -0.0013(14)
C41 0.025(2) 0.0195(18) 0.0212(19) 0.0003(15) 0.0069(16) -0.0020(15)
C42 0.0194(19) 0.0180(18) 0.029(2) -0.0005(15) 0.0071(16) 0.0005(14)
C43 0.0218(19) 0.0198(18) 0.0235(19) -0.0005(15) 0.0065(16) -0.0016(15)
C44 0.021(2) 0.024(2) 0.025(2) -0.0010(16) -0.0001(16) 0.0019(15)
C45 0.022(2) 0.023(2) 0.0216(19) -0.0010(15) -0.0002(16) 0.0008(15)
C46 0.0200(19) 0.024(2) 0.024(2) 0.0021(16) -0.0024(16) 0.0001(15)
C47 0.027(2) 0.025(2) 0.028(2) -0.0031(17) 0.0039(17) 0.0032(17)
C48 0.023(2) 0.036(2) 0.022(2) 0.0029(17) 0.0027(16) 0.0035(17)
C49 0.027(2) 0.025(2) 0.027(2) 0.0020(17) 0.0010(17) -0.0019(16)
C50 0.0182(19) 0.022(2) 0.035(2) -0.0020(17) 0.0017(17) -0.0008(15)
C51 0.025(2) 0.022(2) 0.025(2) -0.0016(16) -0.0011(17) 0.0012(16)
C52 0.035(3) 0.039(3) 0.040(3) 0.005(2) 0.018(2) 0.003(2)
O15 0.0315(18) 0.0359(18) 0.053(2) -0.0005(16) 0.0147(16) -0.0014(14)
O16 0.054(2) 0.046(2) 0.044(2) -0.0011(17) 0.0173(18) 0.0022(18)

loop_
_atom_type_symbol
_atom_type_description
_atom_type_scat_dispersion_real
_atom_type_scat_dispersion_imag
_atom_type_scat_source
C C 0.0033 0.0016 'International Tables Vol C Tables 4.2.6.8 and 6.1.1.4'
H H 0.0000 0.0000 'International Tables Vol C Tables 4.2.6.8 and 6.1.1.4'
Cd Cd -0.8075 1.2024 'International Tables Vol C Tables 4.2.6.8 and 6.1.1.4'
N N 0.0061 0.0033 'International Tables Vol C Tables 4.2.6.8 and 6.1.1.4'
O O 0.0106 0.0060 'International Tables Vol C Tables 4.2.6.8 and 6.1.1.4'

loop_
_geom_angle_atom_site_label_1
_geom_angle_atom_site_label_2
_geom_angle_atom_site_label_3
_geom_angle
_geom_angle_site_symmetry_1
_geom_angle_site_symmetry_3
_geom_angle_publ_flag
O1 Cd1 O2 52.87(9) . . ?
O1 Cd1 O3 134.97(9) . 1_565 ?
O1 Cd1 O4 82.76(9) . 1_565 ?
O1 Cd1 O5 93.18(11) . . ?
O1 Cd1 O6 109.64(11) . . ?
O1 Cd1 N1 134.63(10) . . ?
O3 Cd1 O2 164.49(9) 1_565 . ?
O4 Cd1 O2 135.34(9) 1_565 . ?
O4 Cd1 O3 53.39(9) 1_565 1_565 ?
O4 Cd1 O5 90.24(10) 1_565 . ?
O4 Cd1 N1 141.83(10) 1_565 . ?
O5 Cd1 O2 87.73(10) . . ?
O5 Cd1 O3 78.88(10) . 1_565 ?
O5 Cd1 N1 81.58(10) . . ?
O6 Cd1 O2 103.54(10) . . ?
O6 Cd1 O3 86.56(9) . 1_565 ?
O6 Cd1 O4 95.28(10) . 1_565 ?
O6 Cd1 O5 157.01(10) . . ?
O6 Cd1 N1 80.32(10) . . ?
N1 Cd1 O2 81.82(10) . . ?
N1 Cd1 O3 88.44(10) . 1_565 ?
O8 Cd2 O9 30.45(8) 4_575 4_575 ?
O8 Cd2 O11 88.53(9) 4_575 . ?
O8 Cd2 O12 93.69(10) 4_575 1_565 ?
O10 Cd2 O8 91.61(11) . 4_575 ?
O10 Cd2 O9 108.91(10) . 4_575 ?
O10 Cd2 O11 51.52(10) . . ?
O10 Cd2 O12 135.04(11) . 1_565 ?
O10 Cd2 O13 81.42(11) . 1_565 ?
O10 Cd2 O14 96.71(11) . . ?
O10 Cd2 N3 136.19(11) . . ?
O11 Cd2 O9 118.96(8) . 4_575 ?
O12 Cd2 O9 63.64(8) 1_565 4_575 ?
O12 Cd2 O11 172.89(10) 1_565 . ?
O13 Cd2 O8 99.93(11) 1_565 4_575 ?
O13 Cd2 O9 78.10(9) 1_565 4_575 ?
O13 Cd2 O11 132.54(10) 1_565 . ?
O13 Cd2 O12 53.68(10) 1_565 1_565 ?
O14 Cd2 O8 165.12(10) . 4_575 ?
O14 Cd2 O9 151.26(8) . 4_575 ?
O14 Cd2 O11 87.04(10) . . ?
O14 Cd2 O12 89.13(10) . 1_565 ?
O14 Cd2 O13 93.51(11) . 1_565 ?
N3 Cd2 O8 82.86(11) . 4_575 ?
N3 Cd2 O9 87.54(9) . 4_575 ?
N3 Cd2 O11 84.81(10) . . ?
N3 Cd2 O12 88.76(11) . 1_565 ?
N3 Cd2 O13 142.37(11) . 1_565 ?
N3 Cd2 O14 82.60(11) . . ?
C7 O1 Cd1 98.3(2) . . ?
C7 O2 Cd1 84.5(2) . . ?
C8 O3 Cd1 86.0(2) . 1_545 ?
C8 O4 Cd1 97.2(2) . 1_545 ?
Cd1 O5 H5A 84.1 . . ?
Cd1 O5 H5B 121.0 . . ?
H5A O5 H5B 103.3 . . ?
C27 O6 Cd1 121.8(2) . . ?
C26 O8 Cd2 129.9(2) . 4_676 ?
C50 O10 Cd2 102.8(3) . . ?
C50 O11 Cd2 81.6(3) . . ?
C51 O12 Cd2 91.4(3) . 1_545 ?
C51 O13 Cd2 91.4(3) . 1_545 ?
Cd2 O14 H14A 108.7 . . ?
Cd2 O14 H14B 108.3 . . ?
H14A O14 H14B 102.4 . . ?
C10 N1 Cd1 122.2(2) . . ?
C10 N1 C14 117.9(3) . . ?
C14 N1 Cd1 119.8(2) . . ?
C17 N2 C18 120.4(3) . . ?
C17 N2 C20 119.5(3) . . ?
C18 N2 C20 120.0(3) . . ?
C41 N3 Cd2 119.5(3) . . ?
C42 N3 Cd2 122.3(3) . . ?
C42 N3 C41 118.0(3) . . ?
C34 N4 C31 120.0(3) . . ?
C38 N4 C31 119.1(3) . . ?
C38 N4 C34 120.8(3) . . ?
C2 C1 C6 119.3(3) . . ?
C2 C1 C7 119.8(3) . . ?
C6 C1 C7 120.8(3) . . ?
C1 C2 H2 119.8 . . ?
C1 C2 C3 120.3(3) . . ?
C3 C2 H2 119.8 . . ?
C2 C3 C8 119.5(3) . . ?
C4 C3 C2 119.6(3) . . ?
C4 C3 C8 120.9(3) . . ?
C3 C4 H4 119.4 . . ?
C3 C4 C5 121.3(3) . . ?
C5 C4 H4 119.4 . . ?
C4 C5 C6 118.1(3) . . ?
C4 C5 C9 121.2(3) . . ?
C6 C5 C9 120.7(3) . . ?
C1 C6 C5 121.3(3) . . ?
C1 C6 H6 119.3 . . ?
C5 C6 H6 119.3 . . ?
O1 C7 C1 116.9(3) . . ?
O2 C7 O1 124.2(3) . . ?
O2 C7 C1 118.9(3) . . ?
O3 C8 O4 123.4(3) . . ?
O3 C8 C3 119.4(3) . . ?
O4 C8 C3 117.2(3) . . ?
C5 C9 H9A 109.5 . . ?
C5 C9 H9B 109.5 . . ?
C5 C9 H9C 109.5 . . ?
H9A C9 H9B 109.5 . . ?
H9A C9 H9C 109.5 . . ?
H9B C9 H9C 109.5 . . ?
N1 C10 H10 118.5 . . ?
N1 C10 C11 123.1(3) . . ?
C11 C10 H10 118.5 . . ?
C10 C11 H11 120.5 . . ?
C10 C11 C12 119.1(3) . . ?
C12 C11 H11 120.5 . . ?
C11 C12 C15 121.4(3) . . ?
C13 C12 C11 117.5(3) . . ?
C13 C12 C15 121.1(3) . . ?
C12 C13 H13 120.2 . . ?
C14 C13 C12 119.6(3) . . ?
C14 C13 H13 120.2 . . ?
N1 C14 C13 122.8(3) . . ?
N1 C14 H14 118.6 . . ?
C13 C14 H14 118.6 . . ?
C16 C15 C12 120.7(3) . . ?
C19 C15 C12 121.7(3) . . ?
C19 C15 C16 117.7(3) . . ?
C15 C16 H16 119.8 . . ?
C17 C16 C15 120.3(3) . . ?
C17 C16 H16 119.8 . . ?
N2 C17 C16 120.7(3) . . ?
N2 C17 H17 119.7 . . ?
C16 C17 H17 119.7 . . ?
N2 C18 H18 119.6 . . ?
N2 C18 C19 120.7(3) . . ?
C19 C18 H18 119.6 . . ?
C15 C19 H19 119.9 . . ?
C18 C19 C15 120.3(3) . . ?
C18 C19 H19 119.9 . . ?
C21 C20 N2 119.6(3) . . ?
C25 C20 N2 118.1(3) . . ?
C25 C20 C21 122.2(3) . . ?
C20 C21 H21 121.0 . . ?
C20 C21 C22 118.1(4) . . ?
C22 C21 H21 121.0 . . ?
C21 C22 H22 119.7 . . ?
C23 C22 C21 120.6(4) . . ?
C23 C22 H22 119.7 . . ?
C22 C23 C26 119.9(3) . . ?
C24 C23 C22 119.4(3) . . ?
C24 C23 C26 120.6(4) . . ?
C23 C24 H24 119.5 . . ?
C23 C24 C25 121.1(4) . . ?
C25 C24 H24 119.5 . . ?
C20 C25 C24 118.5(4) . . ?
C20 C25 H25 120.8 . . ?
C24 C25 H25 120.8 . . ?
O8 C26 C23 117.2(3) . . ?
O9 C26 O8 126.2(4) . . ?
O9 C26 C23 116.6(4) . . ?
O6 C27 O7 126.9(4) . . ?
O6 C27 C28 117.5(3) . . ?
O7 C27 C28 115.5(3) . . ?
C29 C28 C27 120.6(3) . . ?
C33 C28 C27 120.0(3) . . ?
C33 C28 C29 119.2(3) . . ?
C28 C29 H29 119.9 . . ?
C30 C29 C28 120.2(4) . . ?
C30 C29 H29 119.9 . . ?
C29 C30 H30 120.4 . . ?
C29 C30 C31 119.1(4) . . ?
C31 C30 H30 120.4 . . ?
C30 C31 N4 119.2(3) . . ?
C32 C31 N4 118.9(3) . . ?
C32 C31 C30 121.8(4) . . ?
C31 C32 H32 121.0 . . ?
C31 C32 C33 118.0(3) . . ?
C33 C32 H32 121.0 . . ?
C28 C33 C32 121.4(4) . . ?
C28 C33 H33 119.3 . . ?
C32 C33 H33 119.3 . . ?
N4 C34 H34 119.7 . . ?
N4 C34 C35 120.7(3) . . ?
C35 C34 H34 119.7 . . ?
C34 C35 H35 120.1 . . ?
C34 C35 C36 119.7(4) . . ?
C36 C35 H35 120.1 . . ?
C35 C36 C39 120.7(3) . . ?
C37 C36 C35 118.4(3) . . ?
C37 C36 C39 120.9(3) . . ?
C36 C37 H37 119.9 . . ?
C38 C37 C36 120.3(3) . . ?
C38 C37 H37 119.9 . . ?
N4 C38 C37 120.2(3) . . ?
N4 C38 H38 119.9 . . ?
C37 C38 H38 119.9 . . ?
C40 C39 C36 120.6(3) . . ?
C40 C39 C43 118.3(4) . . ?
C43 C39 C36 121.1(3) . . ?
C39 C40 H40 120.6 . . ?
C41 C40 C39 118.8(4) . . ?
C41 C40 H40 120.6 . . ?
N3 C41 C40 123.0(4) . . ?
N3 C41 H41 118.5 . . ?
C40 C41 H41 118.5 . . ?
N3 C42 H42 118.5 . . ?
N3 C42 C43 123.0(4) . . ?
C43 C42 H42 118.5 . . ?
C39 C43 H43 120.6 . . ?
C42 C43 C39 118.8(4) . . ?
C42 C43 H43 120.6 . . ?
C45 C44 C50 119.4(4) . . ?
C49 C44 C45 119.4(4) . . ?
C49 C44 C50 121.2(4) . . ?
C44 C45 H45 119.9 . . ?
C44 C45 C46 120.2(4) . . ?
C46 C45 H45 119.9 . . ?
C45 C46 C51 119.9(4) . . ?
C47 C46 C45 119.1(4) . . ?
C47 C46 C51 121.1(4) . . ?
C46 C47 H47 119.2 . . ?
C48 C47 C46 121.7(4) . . ?
C48 C47 H47 119.2 . . ?
C47 C48 C49 117.9(4) . . ?
C47 C48 C52 120.9(4) . . ?
C49 C48 C52 121.3(4) . . ?
C44 C49 C48 121.7(4) . . ?
C44 C49 H49 119.1 . . ?
C48 C49 H49 119.1 . . ?
O10 C50 C44 114.8(4) . . ?
O11 C50 O10 124.1(4) . . ?
O11 C50 C44 121.1(4) . . ?
O12 C51 Cd2 62.3(2) . 1_545 ?
O12 C51 O13 123.2(4) . . ?
O12 C51 C46 119.8(4) . . ?
O13 C51 Cd2 61.1(2) . 1_545 ?
O13 C51 C46 117.0(4) . . ?
C46 C51 Cd2 172.7(3) . 1_545 ?
C48 C52 H52A 109.5 . . ?
C48 C52 H52B 109.5 . . ?
C48 C52 H52C 109.5 . . ?
H52A C52 H52B 109.5 . . ?
H52A C52 H52C 109.5 . . ?
H52B C52 H52C 109.5 . . ?
H15A O15 H15B 104.7 . . ?
H16A O16 H16B 90.8 . . ?

loop_
_geom_bond_atom_site_label_1
_geom_bond_atom_site_label_2
_geom_bond_distance
_geom_bond_site_symmetry_2
_geom_bond_publ_flag
Cd1 O1 2.286(3) . ?
Cd1 O2 2.598(3) . ?
Cd1 O3 2.568(3) 1_565 ?
Cd1 O4 2.317(3) 1_565 ?
Cd1 O5 2.337(3) . ?
Cd1 O6 2.302(3) . ?
Cd1 N1 2.341(3) . ?
Cd2 O8 2.414(3) 4_575 ?
Cd2 O9 3.961(3) 4_575 ?
Cd2 O10 2.233(3) . ?
Cd2 O11 2.719(3) . ?
Cd2 O12 2.421(3) 1_565 ?
Cd2 O13 2.395(3) 1_565 ?
Cd2 O14 2.373(3) . ?
Cd2 N3 2.314(3) . ?
O1 C7 1.257(4) . ?
O2 C7 1.223(5) . ?
O3 C8 1.243(5) . ?
O4 C8 1.263(5) . ?
O5 H5A 0.8444 . ?
O5 H5B 0.8532 . ?
O6 C27 1.244(5) . ?
O7 C27 1.246(5) . ?
O8 C26 1.273(5) . ?
O9 C26 1.243(5) . ?
O10 C50 1.278(5) . ?
O11 C50 1.208(5) . ?
O12 C51 1.212(5) . ?
O13 C51 1.260(5) . ?
O14 H14A 0.8645 . ?
O14 H14B 0.8419 . ?
N1 C10 1.338(5) . ?
N1 C14 1.342(5) . ?
N2 C17 1.354(5) . ?
N2 C18 1.357(5) . ?
N2 C20 1.449(5) . ?
N3 C41 1.341(5) . ?
N3 C42 1.337(5) . ?
N4 C31 1.455(5) . ?
N4 C34 1.357(5) . ?
N4 C38 1.354(5) . ?
C1 C2 1.394(5) . ?
C1 C6 1.394(5) . ?
C1 C7 1.524(5) . ?
C2 H2 0.9500 . ?
C2 C3 1.394(5) . ?
C3 C4 1.394(5) . ?
C3 C8 1.515(5) . ?
C4 H4 0.9500 . ?
C4 C5 1.395(5) . ?
C5 C6 1.404(5) . ?
C5 C9 1.499(5) . ?
C6 H6 0.9500 . ?
C9 H9A 0.9800 . ?
C9 H9B 0.9800 . ?
C9 H9C 0.9800 . ?
C10 H10 0.9500 . ?
C10 C11 1.385(5) . ?
C11 H11 0.9500 . ?
C11 C12 1.403(5) . ?
C12 C13 1.390(5) . ?
C12 C15 1.477(5) . ?
C13 H13 0.9500 . ?
C13 C14 1.385(5) . ?
C14 H14 0.9500 . ?
C15 C16 1.399(5) . ?
C15 C19 1.398(5) . ?
C16 H16 0.9500 . ?
C16 C17 1.369(5) . ?
C17 H17 0.9500 . ?
C18 H18 0.9500 . ?
C18 C19 1.367(5) . ?
C19 H19 0.9500 . ?
C20 C21 1.393(5) . ?
C20 C25 1.380(5) . ?
C21 H21 0.9500 . ?
C21 C22 1.394(5) . ?
C22 H22 0.9500 . ?
C22 C23 1.394(5) . ?
C23 C24 1.384(5) . ?
C23 C26 1.515(5) . ?
C24 H24 0.9500 . ?
C24 C25 1.388(5) . ?
C25 H25 0.9500 . ?
C27 C28 1.525(5) . ?
C28 C29 1.397(5) . ?
C28 C33 1.383(5) . ?
C29 H29 0.9500 . ?
C29 C30 1.379(5) . ?
C30 H30 0.9500 . ?
C30 C31 1.390(5) . ?
C31 C32 1.381(5) . ?
C32 H32 0.9500 . ?
C32 C33 1.389(5) . ?
C33 H33 0.9500 . ?
C34 H34 0.9500 . ?
C34 C35 1.376(5) . ?
C35 H35 0.9500 . ?
C35 C36 1.398(5) . ?
C36 C37 1.390(5) . ?
C36 C39 1.482(5) . ?
C37 H37 0.9500 . ?
C37 C38 1.380(5) . ?
C38 H38 0.9500 . ?
C39 C40 1.390(5) . ?
C39 C43 1.400(5) . ?
C40 H40 0.9500 . ?
C40 C41 1.386(5) . ?
C41 H41 0.9500 . ?
C42 H42 0.9500 . ?
C42 C43 1.386(5) . ?
C43 H43 0.9500 . ?
C44 C45 1.395(6) . ?
C44 C49 1.372(6) . ?
C44 C50 1.530(6) . ?
C45 H45 0.9500 . ?
C45 C46 1.395(6) . ?
C46 C47 1.390(6) . ?
C46 C51 1.528(6) . ?
C47 H47 0.9500 . ?
C47 C48 1.384(6) . ?
C48 C49 1.402(6) . ?
C48 C52 1.504(6) . ?
C49 H49 0.9500 . ?
C52 H52A 0.9800 . ?
C52 H52B 0.9800 . ?
C52 H52C 0.9800 . ?
O15 H15A 0.8617 . ?
O15 H15B 0.8682 . ?
O16 H16A 0.9421 . ?
O16 H16B 0.8971 . ?

loop_
_geom_hbond_atom_site_label_D
_geom_hbond_atom_site_label_H
_geom_hbond_atom_site_label_A
_geom_hbond_distance_DH
_geom_hbond_distance_HA
_geom_hbond_distance_DA
_geom_hbond_angle_DHA
_geom_hbond_site_symmetry_A
_geom_hbond_publ_flag
O5 H5A O9 0.84 1.90 2.653(4) 148.7 4_576 yes
O5 H5B O16 0.85 1.85 2.658(5) 156.8 . yes
O14 H14A O15 0.86 2.17 2.839(5) 134.1 4_675 yes
O14 H14B O7 0.84 1.80 2.618(4) 165.0 4_675 yes
C14 H14 O2 0.95 2.50 3.112(5) 122.2 . yes
C16 H16 O6 0.95 2.21 3.109(4) 158.3 2_546 yes
C19 H19 O7 0.95 2.19 3.118(5) 164.9 2_556 yes
C34 H34 O16 0.95 2.19 3.073(5) 154.0 2_556 yes
C37 H37 O9 0.95 2.19 3.099(5) 159.5 3_666 yes
C38 H38 O5 0.95 2.39 3.134(5) 135.3 2_546 yes
O15 H15A O4 0.86 2.07 2.791(4) 140.2 1_565 yes
O15 H15B O1 0.87 1.95 2.788(4) 160.5 . yes
O16 H16A O13 0.94 2.17 3.008(5) 148.1 1_566 yes
O16 H16B O10 0.90 2.28 2.927(5) 128.6 1_556 yes

loop_
_geom_torsion_atom_site_label_1
_geom_torsion_atom_site_label_2
_geom_torsion_atom_site_label_3
_geom_torsion_atom_site_label_4
_geom_torsion
_geom_torsion_site_symmetry_1
_geom_torsion_site_symmetry_2
_geom_torsion_site_symmetry_3
_geom_torsion_site_symmetry_4
_geom_torsion_publ_flag
Cd1 O1 C7 O2 -3.8(4) . . . . ?
Cd1 O1 C7 C1 176.1(3) . . . . ?
Cd1 O2 C7 O1 3.3(4) . . . . ?
Cd1 O2 C7 C1 -176.6(3) . . . . ?
Cd1 O3 C8 O4 -2.3(4) 1_545 . . . ?
Cd1 O3 C8 C3 177.5(3) 1_545 . . . ?
Cd1 O4 C8 O3 2.6(4) 1_545 . . . ?
Cd1 O4 C8 C3 -177.3(3) 1_545 . . . ?
Cd1 O6 C27 O7 48.9(5) . . . . ?
Cd1 O6 C27 C28 -127.0(3) . . . . ?
Cd1 N1 C10 C11 178.6(3) . . . . ?
Cd1 N1 C14 C13 -178.6(3) . . . . ?
Cd2 O8 C26 O9 -68.1(5) 4_676 . . . ?
Cd2 O8 C26 C23 111.3(3) 4_676 . . . ?
Cd2 O10 C50 O11 -0.5(5) . . . . ?
Cd2 O10 C50 C44 178.0(3) . . . . ?
Cd2 O11 C50 O10 0.4(4) . . . . ?
Cd2 O11 C50 C44 -178.0(4) . . . . ?
Cd2 O12 C51 O13 6.4(4) 1_545 . . . ?
Cd2 O12 C51 C46 -172.0(3) 1_545 . . . ?
Cd2 O13 C51 O12 -6.4(4) 1_545 . . . ?
Cd2 O13 C51 C46 172.0(3) 1_545 . . . ?
Cd2 N3 C41 C40 -174.7(3) . . . . ?
Cd2 N3 C42 C43 174.3(3) . . . . ?
O6 C27 C28 C29 -168.6(4) . . . . ?
O6 C27 C28 C33 17.1(5) . . . . ?
O7 C27 C28 C29 15.1(5) . . . . ?
O7 C27 C28 C33 -159.3(4) . . . . ?
N1 C10 C11 C12 -0.7(6) . . . . ?
N2 C18 C19 C15 0.2(6) . . . . ?
N2 C20 C21 C22 -176.2(3) . . . . ?
N2 C20 C25 C24 176.9(3) . . . . ?
N3 C42 C43 C39 -0.3(6) . . . . ?
N4 C31 C32 C33 -172.5(3) . . . . ?
N4 C34 C35 C36 0.4(6) . . . . ?
C1 C2 C3 C4 -1.9(5) . . . . ?
C1 C2 C3 C8 177.1(3) . . . . ?
C2 C1 C6 C5 -0.6(5) . . . . ?
C2 C1 C7 O1 166.9(3) . . . . ?
C2 C1 C7 O2 -13.2(5) . . . . ?
C2 C3 C4 C5 -0.6(5) . . . . ?
C2 C3 C8 O3 16.2(5) . . . . ?
C2 C3 C8 O4 -164.0(3) . . . . ?
C3 C4 C5 C6 2.4(5) . . . . ?
C3 C4 C5 C9 -177.0(3) . . . . ?
C4 C3 C8 O3 -164.9(3) . . . . ?
C4 C3 C8 O4 14.9(5) . . . . ?
C4 C5 C6 C1 -1.8(5) . . . . ?
C6 C1 C2 C3 2.4(5) . . . . ?
C6 C1 C7 O1 -10.9(5) . . . . ?
C6 C1 C7 O2 169.1(4) . . . . ?
C7 C1 C2 C3 -175.4(3) . . . . ?
C7 C1 C6 C5 177.2(3) . . . . ?
C8 C3 C4 C5 -179.5(3) . . . . ?
C9 C5 C6 C1 177.6(3) . . . . ?
C10 N1 C14 C13 1.7(6) . . . . ?
C10 C11 C12 C13 3.0(5) . . . . ?
C10 C11 C12 C15 -175.9(3) . . . . ?
C11 C12 C13 C14 -2.9(5) . . . . ?
C11 C12 C15 C16 156.4(4) . . . . ?
C11 C12 C15 C19 -23.4(5) . . . . ?
C12 C13 C14 N1 0.7(6) . . . . ?
C12 C15 C16 C17 -179.2(3) . . . . ?
C12 C15 C19 C18 179.3(3) . . . . ?
C13 C12 C15 C16 -22.4(5) . . . . ?
C13 C12 C15 C19 157.8(4) . . . . ?
C14 N1 C10 C11 -1.6(6) . . . . ?
C15 C12 C13 C14 175.9(3) . . . . ?
C15 C16 C17 N2 -0.3(5) . . . . ?
C16 C15 C19 C18 -0.5(5) . . . . ?
C17 N2 C18 C19 0.2(5) . . . . ?
C17 N2 C20 C21 49.6(5) . . . . ?
C17 N2 C20 C25 -128.0(4) . . . . ?
C18 N2 C17 C16 -0.1(5) . . . . ?
C18 N2 C20 C21 -135.1(4) . . . . ?
C18 N2 C20 C25 47.3(5) . . . . ?
C19 C15 C16 C17 0.6(5) . . . . ?
C20 N2 C17 C16 175.2(3) . . . . ?
C20 N2 C18 C19 -175.1(3) . . . . ?
C20 C21 C22 C23 -0.3(6) . . . . ?
C21 C20 C25 C24 -0.6(6) . . . . ?
C21 C22 C23 C24 -1.4(6) . . . . ?
C21 C22 C23 C26 176.6(3) . . . . ?
C22 C23 C24 C25 2.1(6) . . . . ?
C22 C23 C26 O8 167.0(3) . . . . ?
C22 C23 C26 O9 -13.5(5) . . . . ?
C23 C24 C25 C20 -1.2(6) . . . . ?
C24 C23 C26 O8 -15.0(5) . . . . ?
C24 C23 C26 O9 164.5(4) . . . . ?
C25 C20 C21 C22 1.4(6) . . . . ?
C26 C23 C24 C25 -175.9(3) . . . . ?
C27 C28 C29 C30 -169.5(3) . . . . ?
C27 C28 C33 C32 170.8(3) . . . . ?
C28 C29 C30 C31 -1.5(6) . . . . ?
C29 C28 C33 C32 -3.6(6) . . . . ?
C29 C30 C31 N4 173.7(3) . . . . ?
C29 C30 C31 C32 -3.2(6) . . . . ?
C30 C31 C32 C33 4.4(6) . . . . ?
C31 N4 C34 C35 175.1(3) . . . . ?
C31 N4 C38 C37 -176.4(3) . . . . ?
C31 C32 C33 C28 -1.0(6) . . . . ?
C33 C28 C29 C30 4.8(6) . . . . ?
C34 N4 C31 C30 138.9(4) . . . . ?
C34 N4 C31 C32 -44.1(5) . . . . ?
C34 N4 C38 C37 -1.0(5) . . . . ?
C34 C35 C36 C37 0.6(5) . . . . ?
C34 C35 C36 C39 -178.8(3) . . . . ?
C35 C36 C37 C38 -1.8(5) . . . . ?
C35 C36 C39 C40 -28.3(5) . . . . ?
C35 C36 C39 C43 150.2(4) . . . . ?
C36 C37 C38 N4 2.1(6) . . . . ?
C36 C39 C40 C41 175.3(3) . . . . ?
C36 C39 C43 C42 -175.6(3) . . . . ?
C37 C36 C39 C40 152.2(4) . . . . ?
C37 C36 C39 C43 -29.2(5) . . . . ?
C38 N4 C31 C30 -45.7(5) . . . . ?
C38 N4 C31 C32 131.3(4) . . . . ?
C38 N4 C34 C35 -0.2(5) . . . . ?
C39 C36 C37 C38 177.6(3) . . . . ?
C39 C40 C41 N3 0.8(6) . . . . ?
C40 C39 C43 C42 3.0(6) . . . . ?
C41 N3 C42 C43 -2.2(6) . . . . ?
C42 N3 C41 C40 1.9(6) . . . . ?
C43 C39 C40 C41 -3.3(5) . . . . ?
C44 C45 C46 C47 0.8(6) . . . . ?
C44 C45 C46 C51 -179.8(4) . . . . ?
C45 C44 C49 C48 -0.7(6) . . . . ?
C45 C44 C50 O10 -164.8(4) . . . . ?
C45 C44 C50 O11 13.8(6) . . . . ?
C45 C46 C47 C48 0.2(6) . . . . ?
C45 C46 C51 O12 -2.1(6) . . . . ?
C45 C46 C51 O13 179.4(4) . . . . ?
C46 C47 C48 C49 -1.5(6) . . . . ?
C46 C47 C48 C52 177.8(4) . . . . ?
C47 C46 C51 O12 177.2(4) . . . . ?
C47 C46 C51 O13 -1.3(6) . . . . ?
C47 C48 C49 C44 1.7(6) . . . . ?
C49 C44 C45 C46 -0.6(6) . . . . ?
C49 C44 C50 O10 15.7(6) . . . . ?
C49 C44 C50 O11 -165.7(4) . . . . ?
C50 C44 C45 C46 179.9(4) . . . . ?
C50 C44 C49 C48 178.8(4) . . . . ?
C51 C46 C47 C48 -179.1(4) . . . . ?
C52 C48 C49 C44 -177.5(4) . . . . ?
